data_4303243
loop_
_publ_author_name
'Marta Mameli'
'M. Carla Aragoni'
'Massimiliano Arca'
'Marta Atzori'
'Andrea Bencini'
'Carla Bazzicalupi'
'Alexander J. Blake'
'Claudia Caltagirone'
'Francesco A. Devillanova'
'Alessandra Garau'
'Michael B. Hursthouse'
'Francesco Isaia'
'Vito Lippolis'
'Barbara Valtancoli'

_publ_section_title
;
Synthesis and Coordination Properties of Quinoline Pendant Arm Derivatives
of [9]aneN3 and [9]aneN2S as Fluorescent Zinc Sensors
;
_journal_name_full 'Inorganic Chemistry'
_journal_page_first 9236
_journal_page_last 9249
_journal_paper_doi 10.1021/ic901012w
_journal_volume 48
_journal_year 2009
_chemical_formula_sum 'C36 H36 Hg N8 O6'
_chemical_formula_weight 877.32
_chemical_name_systematic
;
 ?
;
_space_group_IT_number 14
_symmetry_cell_setting monoclinic
_symmetry_space_group_name_Hall '-P 2ybc'
_symmetry_space_group_name_H-M 'P 1 21/c 1'
_atom_sites_solution_hydrogens geom
_atom_sites_solution_primary direct
_atom_sites_solution_secondary difmap
_audit_creation_method SHELXL-97
_cell_angle_alpha 90.00
_cell_angle_beta 92.35(1)
_cell_angle_gamma 90.00
_cell_formula_units_Z 4
_cell_length_a 16.931(2)
_cell_length_b 14.016(2)
_cell_length_c 14.825(2)
_cell_measurement_reflns_used 1512
_cell_measurement_temperature 298
_cell_measurement_theta_max 27.5519
_cell_measurement_theta_min 3.7221
_cell_volume 3515.1(8)
_computing_cell_refinement
;
CrysAlis RED, Oxford Diffraction Ltd.,
Version 1.171.32.5 (release 08-05-2007 CrysAlis171 .NET)
(compiled May  8 2007,13:10:02)
;
_computing_data_collection
;
CrysAlis CCD, Oxford Diffraction Ltd.,
Version 1.171.32.5 (release 08-05-2007 CrysAlis171 .NET)
(compiled May  8 2007,13:10:02)
;
_computing_data_reduction
;
CrysAlis RED, Oxford Diffraction Ltd.,
Version 1.171.32.5 (release 08-05-2007 CrysAlis171 .NET)
(compiled May  8 2007,13:10:02)
;
_computing_molecular_graphics 'ORTEP3 Ver. 1.01\b (Farrugia, 1997)'
_computing_publication_material 'PARST93 (Nardelli, 1993)'
_computing_structure_refinement 'SHELXL-97 (Sheldrick, 1997)'
_computing_structure_solution 'SIR97 (Altomare 1997)'
_diffrn_ambient_temperature 298
_diffrn_detector_area_resol_mean 16.4547
_diffrn_measured_fraction_theta_full 0.994
_diffrn_measured_fraction_theta_max 0.994
_diffrn_measurement_device_type CCD
_diffrn_measurement_method 'omega scan'
_diffrn_radiation_monochromator graphite
_diffrn_radiation_source 'fine-focus sealed tube'
_diffrn_radiation_type MoK\a
_diffrn_radiation_wavelength 0.71073
_diffrn_reflns_av_R_equivalents 0.0793
_diffrn_reflns_av_sigmaI/netI 0.1377
_diffrn_reflns_limit_h_max 19
_diffrn_reflns_limit_h_min -19
_diffrn_reflns_limit_k_max 12
_diffrn_reflns_limit_k_min -16
_diffrn_reflns_limit_l_max 15
_diffrn_reflns_limit_l_min -17
_diffrn_reflns_number 15983
_diffrn_reflns_theta_full 24.71
_diffrn_reflns_theta_max 24.71
_diffrn_reflns_theta_min 3.73
_diffrn_standards_interval_count infinity
_diffrn_standards_interval_time infinity
_diffrn_standards_number 0
_exptl_absorpt_coefficient_mu 4.437
_exptl_absorpt_correction_T_max 0.642
_exptl_absorpt_correction_T_min 0.355
_exptl_absorpt_correction_type multi-scan
_exptl_absorpt_process_details
;
CrysAlis RED, Oxford Diffraction Ltd.,
Version 1.171.32.29 (release 10-06-2008 CrysAlis171 .NET)
(compiled Jun 10 2008,16:49:55)
Empirical absorption correction using spherical harmonics,
 implemented in SCALE3 ABSPACK scaling algorithm.
;
_exptl_crystal_colour colourless
_exptl_crystal_density_diffrn 1.658
_exptl_crystal_density_method 'not measured'
_exptl_crystal_description prismatic
_exptl_crystal_F_000 1744
_exptl_crystal_size_max 0.4
_exptl_crystal_size_mid 0.2
_exptl_crystal_size_min 0.1
_refine_diff_density_max 1.051
_refine_diff_density_min -0.536
_refine_diff_density_rms 0.102
_refine_ls_extinction_method none
_refine_ls_goodness_of_fit_ref 0.721
_refine_ls_hydrogen_treatment constr
_refine_ls_matrix_type full
_refine_ls_number_parameters 514
_refine_ls_number_reflns 5951
_refine_ls_number_restraints 6
_refine_ls_restrained_S_all 0.721
_refine_ls_R_factor_all 0.0984
_refine_ls_R_factor_gt 0.0400
_refine_ls_shift/su_max 0.008
_refine_ls_shift/su_mean 0.000
_refine_ls_structure_factor_coef Fsqd
_refine_ls_weighting_details 'calc w=1/[\s^2^(Fo^2^)+(0.0221P)^2^+0.0000P] where P=(Fo^2^+2Fc^2^)/3'
_refine_ls_weighting_scheme calc
_refine_ls_wR_factor_gt 0.0597
_refine_ls_wR_factor_ref 0.0692
_reflns_number_gt 3000
_reflns_number_total 5951
_reflns_threshold_expression >2sigma(I)
_cod_data_source_file ic901012w_si_002_04.cif
_cod_data_source_block HgL1
_cod_database_code 4303243

loop_
_symmetry_equiv_pos_as_xyz
'x, y, z'
'-x, y+1/2, -z+1/2'
'-x, -y, -z'
'x, -y-1/2, z-1/2'

loop_
_atom_site_label
_atom_site_type_symbol
_atom_site_fract_x
_atom_site_fract_y
_atom_site_fract_z
_atom_site_U_iso_or_equiv
_atom_site_adp_type
_atom_site_occupancy
_atom_site_symmetry_multiplicity
_atom_site_calc_flag
_atom_site_refinement_flags
_atom_site_disorder_assembly
_atom_site_disorder_group
Hg Hg 0.205813(15) 0.012189(18) 0.266307(19) 0.05409(11) Uani 1 1 d . . .
N3 N 0.3291(3) -0.0170(5) 0.1867(4) 0.0590(16) Uani 1 1 d . . .
N2 N 0.2034(3) 0.1784(4) 0.2809(4) 0.0578(16) Uani 1 1 d . . .
C19 C 0.2405(4) 0.2310(6) 0.3489(6) 0.061(2) Uani 1 1 d . . .
C14 C 0.2463(5) 0.3301(6) 0.3445(7) 0.070(3) Uani 1 1 d . . .
N5 N 0.2185(4) -0.0574(4) 0.4124(4) 0.0668(18) Uani 1 1 d . . .
N4 N 0.1842(3) -0.1106(4) 0.1550(4) 0.0677(18) Uani 1 1 d . . .
C11 C 0.1719(4) 0.2255(6) 0.2124(5) 0.060(2) Uani 1 1 d . . .
C12 C 0.1732(4) 0.3249(6) 0.2055(6) 0.075(3) Uani 1 1 d . . .
H12 H 0.1486 0.3549 0.1559 0.091 Uiso 1 1 calc R . .
N7 N 0.0803(3) -0.0636(4) 0.3027(5) 0.0641(17) Uani 1 1 d . . .
C30 C 0.0754(4) -0.0507(5) 0.3988(6) 0.073(2) Uani 1 1 d . . .
H30A H 0.0366 -0.0952 0.4205 0.088 Uiso 1 1 calc R . .
H30B H 0.0560 0.0132 0.4098 0.088 Uiso 1 1 calc R . .
C34 C 0.2881(7) -0.0839(5) 0.5568(7) 0.083(3) Uani 1 1 d . . .
C2 C 0.0954(4) 0.0126(5) 0.0776(5) 0.073(2) Uani 1 1 d . . .
H2A H 0.0909 0.0520 0.0238 0.088 Uiso 1 1 calc R . .
H2B H 0.0469 -0.0238 0.0813 0.088 Uiso 1 1 calc R . .
C8 C 0.0123(4) -0.0177(5) 0.2501(5) 0.071(2) Uani 1 1 d . . .
H8A H -0.0315 -0.0094 0.2895 0.085 Uiso 1 1 calc R . .
H8B H -0.0051 -0.0601 0.2015 0.085 Uiso 1 1 calc R . .
C39 C 0.2889(6) -0.0708(5) 0.4627(6) 0.070(2) Uani 1 1 d . . .
C35 C 0.3618(8) -0.0946(6) 0.6030(7) 0.108(4) Uani 1 1 d . . .
H35 H 0.3637 -0.0993 0.6657 0.130 Uiso 1 1 calc R . .
C13 C 0.2094(6) 0.3763(6) 0.2697(7) 0.086(3) Uani 1 1 d . . .
H13 H 0.2105 0.4425 0.2654 0.103 Uiso 1 1 calc R . .
C10 C 0.1313(4) 0.1714(5) 0.1367(5) 0.071(2) Uani 1 1 d . . .
H10A H 0.0855 0.2078 0.1154 0.085 Uiso 1 1 calc R . .
H10B H 0.1670 0.1675 0.0873 0.085 Uiso 1 1 calc R . .
C18 C 0.2750(4) 0.1824(6) 0.4239(6) 0.074(2) Uani 1 1 d . . .
H18 H 0.2716 0.1163 0.4271 0.089 Uiso 1 1 calc R . .
C15 C 0.2868(6) 0.3775(6) 0.4158(7) 0.088(3) Uani 1 1 d . . .
H15 H 0.2902 0.4437 0.4139 0.106 Uiso 1 1 calc R . .
N1 N 0.1053(3) 0.0747(4) 0.1583(4) 0.0627(17) Uani 1 1 d . . .
C37 C 0.4309(6) -0.0871(6) 0.4644(8) 0.107(3) Uani 1 1 d . . .
H37 H 0.4782 -0.0877 0.4346 0.129 Uiso 1 1 calc R . .
C36 C 0.4306(7) -0.0984(7) 0.5586(9) 0.121(4) Uani 1 1 d . . .
H36 H 0.4780 -0.1085 0.5910 0.145 Uiso 1 1 calc R . .
C31 C 0.1510(5) -0.0643(5) 0.4530(6) 0.068(2) Uani 1 1 d . . .
C38 C 0.3598(5) -0.0751(6) 0.4166(6) 0.088(3) Uani 1 1 d . . .
H38 H 0.3588 -0.0698 0.3541 0.106 Uiso 1 1 calc R . .
C17 C 0.3134(5) 0.2322(7) 0.4920(6) 0.097(3) Uani 1 1 d . . .
H17 H 0.3346 0.1997 0.5421 0.117 Uiso 1 1 calc R . .
C5 C 0.1191(4) -0.1745(5) 0.1810(6) 0.081(3) Uani 1 1 d . . .
H5A H 0.1354 -0.2401 0.1724 0.097 Uiso 1 1 calc R . .
H5B H 0.0734 -0.1628 0.1410 0.097 Uiso 1 1 calc R . .
C9 C 0.0335(4) 0.0782(5) 0.2105(5) 0.079(2) Uani 1 1 d . . .
H9A H -0.0102 0.1003 0.1717 0.095 Uiso 1 1 calc R . .
H9B H 0.0411 0.1240 0.2592 0.095 Uiso 1 1 calc R . .
C6 C 0.0954(4) -0.1626(5) 0.2760(6) 0.076(3) Uani 1 1 d . . .
H6A H 0.0479 -0.1998 0.2844 0.091 Uiso 1 1 calc R . .
H6B H 0.1368 -0.1886 0.3159 0.091 Uiso 1 1 calc R . .
C3 C 0.1648(4) -0.0556(6) 0.0700(5) 0.079(2) Uani 1 1 d . . .
H3A H 0.1528 -0.1004 0.0215 0.095 Uiso 1 1 calc R . .
H3B H 0.2110 -0.0195 0.0540 0.095 Uiso 1 1 calc R . .
C16 C 0.3211(5) 0.3315(8) 0.4870(7) 0.102(4) Uani 1 1 d . . .
H16 H 0.3492 0.3651 0.5319 0.122 Uiso 1 1 calc R . .
C32 C 0.1459(6) -0.0792(5) 0.5461(7) 0.086(3) Uani 1 1 d . . .
H32 H 0.0971 -0.0854 0.5722 0.103 Uiso 1 1 calc R . .
C33 C 0.2137(7) -0.0843(5) 0.5968(6) 0.090(3) Uani 1 1 d . . .
H33 H 0.2116 -0.0882 0.6593 0.107 Uiso 1 1 calc R . .
C24 C 0.4654(4) 0.0123(7) 0.1456(6) 0.076(2) Uani 1 1 d . . .
C29 C 0.3948(5) 0.0378(6) 0.1884(5) 0.060(2) Uani 1 1 d . . .
C21 C 0.3314(4) -0.0990(6) 0.1459(6) 0.068(2) Uani 1 1 d . . .
C20 C 0.2586(4) -0.1615(5) 0.1474(5) 0.077(2) Uani 1 1 d . . .
H20A H 0.2556 -0.1992 0.0925 0.092 Uiso 1 1 calc R . .
H20B H 0.2647 -0.2054 0.1977 0.092 Uiso 1 1 calc R . .
C22 C 0.3974(5) -0.1324(6) 0.1021(6) 0.092(3) Uani 1 1 d . . .
H22 H 0.3960 -0.1912 0.0730 0.111 Uiso 1 1 calc R . .
C27 C 0.4589(5) 0.1900(6) 0.2262(6) 0.091(3) Uani 1 1 d . . .
H27 H 0.4562 0.2497 0.2532 0.110 Uiso 1 1 calc R . .
C28 C 0.3964(4) 0.1280(7) 0.2283(5) 0.083(3) Uani 1 1 d . . .
H28 H 0.3521 0.1474 0.2584 0.100 Uiso 1 1 calc R . .
C23 C 0.4637(5) -0.0775(9) 0.1026(7) 0.110(4) Uani 1 1 d . . .
H23 H 0.5083 -0.0993 0.0743 0.132 Uiso 1 1 calc R . .
C26 C 0.5290(5) 0.0748(9) 0.1439(7) 0.109(4) Uani 1 1 d . . .
H26 H 0.5743 0.0562 0.1152 0.131 Uiso 1 1 calc R . .
C25 C 0.5268(5) 0.1616(8) 0.1826(6) 0.095(3) Uani 1 1 d . . .
H25 H 0.5700 0.2024 0.1804 0.114 Uiso 1 1 calc R . .
N8 N 0.0438(5) 0.2691(9) -0.0552(8) 0.089(3) Uani 1 1 d . . .
O1 O -0.0101(5) 0.2300(7) -0.0038(7) 0.110(3) Uani 0.70 1 d P . .
O4 O 0.2790(9) -0.284(2) 0.3132(18) 0.133(7) Uani 0.50 1 d P . .
O3 O 0.0798(9) 0.3338(12) -0.0111(8) 0.114(5) Uani 0.70 1 d P . .
O2 O 0.0603(12) 0.2087(18) -0.1104(17) 0.160(11) Uani 0.70 1 d P . .
O5 O 0.223(4) -0.375(3) 0.306(3) 0.32(4) Uani 0.50 1 d P . .
O6 O 0.2898(14) -0.369(2) 0.4311(10) 0.123(9) Uani 0.50 1 d P . .
O1' O 0.0108(10) 0.3185(16) -0.1156(14) 0.087(7) Uani 0.30 1 d P . .
O2' O 0.067(3) 0.195(3) -0.069(4) 0.12(2) Uani 0.30 1 d P . .
O3' O 0.063(2) 0.340(3) -0.063(3) 0.110(12) Uani 0.30 1 d PU . .
N9 N 0.2479(12) -0.3455(11) 0.3586(11) 0.106(5) Uani 1 1 d . . .
O4' O 0.2896(15) -0.388(4) 0.353(4) 0.27(3) Uani 0.50 1 d P . .
O5' O 0.1791(12) -0.3823(18) 0.3357(17) 0.109(7) Uani 0.50 1 d P . .
O6' O 0.2490(15) -0.277(2) 0.400(2) 0.207(13) Uani 0.50 1 d P . .

loop_
_atom_site_aniso_label
_atom_site_aniso_U_11
_atom_site_aniso_U_22
_atom_site_aniso_U_33
_atom_site_aniso_U_23
_atom_site_aniso_U_13
_atom_site_aniso_U_12
Hg 0.04873(16) 0.05290(19) 0.05991(18) 0.0008(2) -0.00649(11) -0.00283(18)
N3 0.053(4) 0.080(5) 0.043(4) -0.001(4) -0.001(3) 0.004(4)
N2 0.059(4) 0.051(4) 0.062(5) -0.003(4) -0.017(3) 0.001(3)
C19 0.056(5) 0.047(6) 0.079(7) -0.009(5) 0.011(4) -0.004(4)
C14 0.066(6) 0.065(7) 0.078(8) -0.019(6) 0.003(5) -0.005(5)
N5 0.078(5) 0.069(5) 0.054(5) 0.006(4) 0.007(4) -0.005(4)
N4 0.061(4) 0.067(5) 0.074(5) -0.015(4) 0.001(4) -0.005(4)
C11 0.067(6) 0.051(6) 0.060(6) 0.000(5) 0.000(4) -0.002(4)
C12 0.081(6) 0.046(6) 0.099(8) 0.017(5) -0.002(5) 0.005(4)
N7 0.067(4) 0.054(5) 0.071(5) -0.006(4) 0.007(4) -0.014(3)
C30 0.080(6) 0.056(6) 0.084(7) -0.008(5) 0.015(5) 0.005(4)
C34 0.114(9) 0.051(6) 0.081(8) 0.017(5) -0.028(7) -0.016(5)
C2 0.072(5) 0.076(6) 0.071(5) -0.011(5) -0.023(4) -0.004(5)
C8 0.045(4) 0.070(6) 0.098(6) -0.004(5) -0.004(4) 0.005(4)
C39 0.088(7) 0.044(5) 0.076(7) 0.010(5) -0.017(6) -0.015(4)
C35 0.153(11) 0.081(7) 0.087(9) 0.020(6) -0.039(8) -0.043(7)
C13 0.110(7) 0.048(5) 0.100(8) -0.011(7) 0.008(6) -0.007(6)
C10 0.061(5) 0.064(6) 0.086(7) 0.015(5) -0.021(5) 0.007(4)
C18 0.089(6) 0.058(6) 0.074(7) -0.013(5) -0.013(5) -0.003(5)
C15 0.129(9) 0.067(7) 0.070(8) -0.033(6) 0.025(6) -0.027(6)
N1 0.062(4) 0.052(4) 0.073(5) -0.008(4) -0.015(4) -0.004(3)
C37 0.104(8) 0.089(7) 0.125(9) 0.039(7) -0.041(7) -0.028(5)
C36 0.101(9) 0.114(9) 0.143(12) 0.052(8) -0.050(8) -0.035(7)
C31 0.092(7) 0.049(5) 0.065(7) -0.006(5) 0.013(6) 0.005(4)
C38 0.077(7) 0.099(7) 0.089(7) 0.034(6) -0.011(6) -0.017(5)
C17 0.099(7) 0.113(9) 0.077(7) -0.015(6) -0.024(5) -0.027(6)
C5 0.064(6) 0.048(5) 0.131(9) -0.024(6) 0.013(5) -0.002(4)
C9 0.064(6) 0.076(7) 0.096(7) -0.015(5) -0.019(5) 0.012(4)
C6 0.058(5) 0.051(6) 0.118(8) -0.015(5) 0.008(5) -0.002(4)
C3 0.088(6) 0.095(7) 0.055(6) -0.024(5) -0.002(5) 0.004(5)
C16 0.116(8) 0.118(10) 0.072(8) -0.050(7) 0.013(6) -0.049(7)
C32 0.111(8) 0.060(6) 0.087(8) 0.008(6) 0.009(6) -0.005(5)
C33 0.148(10) 0.068(6) 0.053(7) 0.004(5) 0.005(7) -0.020(6)
C24 0.049(5) 0.100(7) 0.081(6) 0.014(6) 0.005(4) 0.005(5)
C29 0.063(6) 0.082(7) 0.033(5) 0.003(4) -0.006(4) 0.006(5)
C21 0.066(6) 0.066(6) 0.073(7) -0.006(5) -0.001(5) 0.017(5)
C20 0.081(6) 0.058(6) 0.093(7) -0.008(5) 0.021(5) 0.004(5)
C22 0.079(7) 0.096(8) 0.103(8) -0.007(6) 0.014(6) 0.020(6)
C27 0.072(6) 0.099(7) 0.102(8) 0.001(6) -0.008(6) -0.015(6)
C28 0.045(5) 0.112(8) 0.092(7) -0.009(6) 0.009(4) -0.010(5)
C23 0.067(7) 0.138(10) 0.126(10) 0.012(8) 0.027(6) 0.026(6)
C26 0.054(6) 0.162(11) 0.113(10) 0.031(8) 0.005(6) 0.001(7)
C25 0.060(7) 0.139(10) 0.084(8) 0.022(7) -0.017(5) -0.023(7)
N8 0.077(7) 0.114(11) 0.074(9) 0.005(10) -0.012(6) 0.011(7)
O1 0.099(8) 0.143(9) 0.087(7) 0.008(7) -0.029(5) -0.003(6)
O4 0.105(12) 0.150(18) 0.143(18) 0.075(19) -0.003(11) 0.011(11)
O3 0.185(13) 0.074(8) 0.083(9) 0.008(8) -0.010(8) -0.010(8)
O2 0.076(11) 0.20(2) 0.20(2) -0.117(17) 0.021(12) -0.034(12)
O5 0.63(10) 0.22(4) 0.11(3) -0.10(3) -0.03(5) -0.08(6)
O6 0.161(17) 0.18(2) 0.034(9) 0.045(11) 0.021(10) 0.023(12)
O1' 0.074(14) 0.080(15) 0.101(16) 0.043(14) -0.054(12) -0.035(12)
O2' 0.14(3) 0.030(16) 0.19(5) 0.01(2) -0.04(3) 0.044(16)
O3' 0.116(19) 0.098(17) 0.12(2) 0.051(16) 0.021(16) -0.046(14)
N9 0.137(14) 0.105(10) 0.080(12) 0.034(9) 0.050(10) 0.057(10)
O4' 0.067(15) 0.20(3) 0.54(9) -0.02(5) 0.03(3) 0.004(15)
O5' 0.079(10) 0.115(13) 0.131(19) 0.004(13) -0.013(10) -0.028(10)
O6' 0.30(3) 0.107(17) 0.20(3) -0.06(2) -0.07(2) 0.064(17)

loop_
_atom_type_symbol
_atom_type_description
_atom_type_scat_dispersion_real
_atom_type_scat_dispersion_imag
_atom_type_scat_source
C C 0.0030 0.0020 'International Tables Vol C Tables 4.2.6.8 and 6.1.1.4'
H H 0.0000 0.0000 'International Tables Vol C Tables 4.2.6.8 and 6.1.1.4'
N N 0.0060 0.0030 'International Tables Vol C Tables 4.2.6.8 and 6.1.1.4'
O O 0.0110 0.0060 'International Tables Vol C Tables 4.2.6.8 and 6.1.1.4'
Hg Hg -2.3890 9.2270 'International Tables Vol C Tables 4.2.6.8 and 6.1.1.4'

loop_
_geom_angle_atom_site_label_1
_geom_angle_atom_site_label_2
_geom_angle_atom_site_label_3
_geom_angle
_geom_angle_site_symmetry_1
_geom_angle_site_symmetry_3
_geom_angle_publ_flag
N2 Hg N5 109.0(2) . . ?
N2 Hg N4 140.7(2) . . ?
N5 Hg N4 109.7(2) . . ?
N2 Hg N1 72.0(2) . . ?
N5 Hg N1 140.9(2) . . ?
N4 Hg N1 74.0(2) . . ?
N2 Hg N7 113.0(2) . . ?
N5 Hg N7 70.7(2) . . ?
N4 Hg N7 74.5(2) . . ?
N1 Hg N7 73.4(2) . . ?
N2 Hg N3 103.1(2) . . ?
N5 Hg N3 108.7(2) . . ?
N4 Hg N3 70.2(2) . . ?
N1 Hg N3 108.91(19) . . ?
N7 Hg N3 142.0(2) . . ?
C21 N3 C29 118.0(7) . . ?
C21 N3 Hg 114.3(5) . . ?
C29 N3 Hg 127.4(5) . . ?
C11 N2 C19 117.2(6) . . ?
C11 N2 Hg 116.0(5) . . ?
C19 N2 Hg 126.2(5) . . ?
N2 C19 C14 121.9(8) . . ?
N2 C19 C18 118.7(7) . . ?
C14 C19 C18 119.4(8) . . ?
C19 C14 C15 118.0(9) . . ?
C19 C14 C13 117.8(8) . . ?
C15 C14 C13 124.2(9) . . ?
C31 N5 C39 119.1(8) . . ?
C31 N5 Hg 113.5(6) . . ?
C39 N5 Hg 125.9(5) . . ?
C20 N4 C5 112.2(6) . . ?
C20 N4 C3 110.3(6) . . ?
C5 N4 C3 112.9(6) . . ?
C20 N4 Hg 107.2(4) . . ?
C5 N4 Hg 110.3(5) . . ?
C3 N4 Hg 103.4(4) . . ?
N2 C11 C12 123.6(7) . . ?
N2 C11 C10 119.2(7) . . ?
C12 C11 C10 117.2(8) . . ?
C13 C12 C11 119.9(8) . . ?
C30 N7 C6 113.8(6) . . ?
C30 N7 C8 112.6(6) . . ?
C6 N7 C8 113.6(6) . . ?
C30 N7 Hg 104.4(4) . . ?
C6 N7 Hg 100.8(4) . . ?
C8 N7 Hg 110.6(4) . . ?
N7 C30 C31 115.6(6) . . ?
C35 C34 C39 116.9(10) . . ?
C35 C34 C33 125.6(11) . . ?
C39 C34 C33 117.5(9) . . ?
N1 C2 C3 111.4(5) . . ?
N7 C8 C9 112.9(5) . . ?
N5 C39 C38 118.4(9) . . ?
N5 C39 C34 120.3(9) . . ?
C38 C39 C34 121.3(9) . . ?
C36 C35 C34 121.8(11) . . ?
C12 C13 C14 119.5(8) . . ?
N1 C10 C11 115.9(6) . . ?
C17 C18 C19 120.3(8) . . ?
C16 C15 C14 123.0(10) . . ?
C10 N1 C9 110.3(6) . . ?
C10 N1 C2 113.1(6) . . ?
C9 N1 C2 112.1(5) . . ?
C10 N1 Hg 105.5(4) . . ?
C9 N1 Hg 103.6(4) . . ?
C2 N1 Hg 111.7(4) . . ?
C38 C37 C36 118.9(10) . . ?
C35 C36 C37 121.0(11) . . ?
N5 C31 C32 123.4(8) . . ?
N5 C31 C30 119.0(8) . . ?
C32 C31 C30 117.5(8) . . ?
C37 C38 C39 120.0(9) . . ?
C18 C17 C16 120.6(9) . . ?
N4 C5 C6 114.3(6) . . ?
N1 C9 C8 112.9(6) . . ?
N7 C6 C5 114.7(7) . . ?
N4 C3 C2 113.8(6) . . ?
C15 C16 C17 118.6(9) . . ?
C33 C32 C31 118.1(9) . . ?
C32 C33 C34 121.2(9) . . ?
C26 C24 C23 123.7(9) . . ?
C26 C24 C29 121.1(9) . . ?
C23 C24 C29 115.1(8) . . ?
N3 C29 C28 121.7(7) . . ?
N3 C29 C24 123.7(8) . . ?
C28 C29 C24 114.5(8) . . ?
N3 C21 C22 123.6(8) . . ?
N3 C21 C20 117.7(7) . . ?
C22 C21 C20 118.7(8) . . ?
N4 C20 C21 115.1(6) . . ?
C23 C22 C21 118.9(9) . . ?
C28 C27 C25 118.7(9) . . ?
C27 C28 C29 124.5(8) . . ?
C22 C23 C24 120.5(8) . . ?
C25 C26 C24 121.8(10) . . ?
C26 C25 C27 119.4(9) . . ?
O3' N8 O2' 136(4) . . ?
O3' N8 O2 120(3) . . ?
O2' N8 O2 32(3) . . ?
O3' N8 O1' 62(2) . . ?
O2' N8 O1' 122(3) . . ?
O2 N8 O1' 90.7(17) . . ?
O3' N8 O3 40(2) . . ?
O2' N8 O3 126(3) . . ?
O2 N8 O3 136.8(15) . . ?
O1' N8 O3 99.5(16) . . ?
O3' N8 O1 133(3) . . ?
O2' N8 O1 89(3) . . ?
O2 N8 O1 106.3(16) . . ?
O1' N8 O1 110.0(13) . . ?
O3 N8 O1 109.2(14) . . ?
N8 O1 O2' 40.9(14) . . ?
N9 O4 O6' 50.8(15) . . ?
N9 O4 O4' 36.2(13) . . ?
O6' O4 O4' 77(3) . . ?
N9 O4 O5 37.3(18) . . ?
O6' O4 O5 83(2) . . ?
O4' O4 O5 49(2) . . ?
O3' O3 N8 56(3) . . ?
O2' O2 N8 67(6) . . ?
O2' O2 O1' 112(6) . . ?
N8 O2 O1' 45.3(11) . . ?
O5' O5 N9 90(5) . . ?
O5' O5 O4' 116(6) . . ?
N9 O5 O4' 45(3) . . ?
O5' O5 O4 125(5) . . ?
N9 O5 O4 51(3) . . ?
O4' O5 O4 65(3) . . ?
N9 O6 O6' 46.5(12) . . ?
N9 O6 O4' 44(2) . . ?
O6' O6 O4' 85(3) . . ?
O3' O1' N8 51.0(17) . . ?
O3' O1' O2 81(3) . . ?
N8 O1' O2 44.0(11) . . ?
O2 O2' N8 81(4) . . ?
O2 O2' O1 109(6) . . ?
N8 O2' O1 50(2) . . ?
O3 O3' N8 84(3) . . ?
O3 O3' O1' 144(4) . . ?
N8 O3' O1' 67(3) . . ?
O4' N9 O5 87(4) . . ?
O4' N9 O6' 126(5) . . ?
O5 N9 O6' 142(5) . . ?
O4' N9 O6 62(4) . . ?
O5 N9 O6 140(4) . . ?
O6' N9 O6 77(2) . . ?
O4' N9 O4 93(3) . . ?
O5 N9 O4 92(4) . . ?
O6' N9 O4 73(2) . . ?
O6 N9 O4 114(2) . . ?
O4' N9 O5' 113(4) . . ?
O5 N9 O5' 43(5) . . ?
O6' N9 O5' 118(2) . . ?
O6 N9 O5' 124.1(18) . . ?
O4 N9 O5' 122.3(18) . . ?
N9 O4' O5 47(2) . . ?
N9 O4' O4 51(3) . . ?
O5 O4' O4 66(4) . . ?
N9 O4' O6 75(5) . . ?
O5 O4' O6 117(5) . . ?
O4 O4' O6 99(4) . . ?
N9 O4' O5' 40(3) . . ?
O5 O4' O5' 25(3) . . ?
O4 O4' O5' 79.2(19) . . ?
O6 O4' O5' 95(3) . . ?
O5 O5' N9 47(3) . . ?
O5 O5' O4' 39(4) . . ?
N9 O5' O4' 27.1(19) . . ?
N9 O6' O4 56.4(14) . . ?
N9 O6' O6 56.4(16) . . ?
O4 O6' O6 92.3(17) . . ?

loop_
_geom_bond_atom_site_label_1
_geom_bond_atom_site_label_2
_geom_bond_distance
_geom_bond_site_symmetry_2
_geom_bond_publ_flag
Hg N2 2.340(5) . ?
Hg N5 2.378(6) . ?
Hg N4 2.402(6) . ?
Hg N1 2.450(5) . ?
Hg N7 2.456(5) . ?
Hg N3 2.473(5) . ?
N3 C21 1.300(8) . ?
N3 C29 1.352(8) . ?
N2 C11 1.307(8) . ?
N2 C19 1.379(8) . ?
C19 C14 1.394(9) . ?
C19 C18 1.409(9) . ?
C14 C15 1.405(10) . ?
C14 C13 1.408(10) . ?
N5 C31 1.316(8) . ?
N5 C39 1.393(9) . ?
N4 C20 1.456(8) . ?
N4 C5 1.484(8) . ?
N4 C3 1.501(8) . ?
C11 C12 1.397(9) . ?
C11 C10 1.497(9) . ?
C12 C13 1.325(9) . ?
N7 C30 1.441(8) . ?
N7 C6 1.469(8) . ?
N7 C8 1.508(8) . ?
C30 C31 1.497(9) . ?
C34 C35 1.408(11) . ?
C34 C39 1.407(10) . ?
C34 C33 1.413(11) . ?
C2 N1 1.483(8) . ?
C2 C3 1.524(8) . ?
C8 C9 1.516(8) . ?
C39 C38 1.406(10) . ?
C35 C36 1.362(12) . ?
C10 N1 1.465(8) . ?
C18 C17 1.370(9) . ?
C15 C16 1.347(11) . ?
N1 C9 1.469(8) . ?
C37 C38 1.381(10) . ?
C37 C36 1.406(11) . ?
C31 C32 1.402(10) . ?
C17 C16 1.401(11) . ?
C5 C6 1.489(9) . ?
C32 C33 1.349(10) . ?
C24 C26 1.389(11) . ?
C24 C23 1.411(11) . ?
C24 C29 1.421(9) . ?
C29 C28 1.396(9) . ?
C21 C22 1.396(9) . ?
C21 C20 1.514(9) . ?
C22 C23 1.361(10) . ?
C27 C28 1.369(9) . ?
C27 C25 1.399(10) . ?
C26 C25 1.347(11) . ?
N8 O3' 1.05(4) . ?
N8 O2' 1.14(4) . ?
N8 O2 1.22(3) . ?
N8 O1' 1.247(19) . ?
N8 O3 1.262(16) . ?
N8 O1 1.330(13) . ?
O1 O2' 1.73(6) . ?
O4 N9 1.22(2) . ?
O4 O6' 1.40(3) . ?
O4 O4' 1.58(5) . ?
O4 O5 1.58(5) . ?
O3 O3' 0.82(4) . ?
O2 O2' 0.65(7) . ?
O2 O1' 1.75(3) . ?
O5 O5' 0.89(8) . ?
O5 N9 0.96(4) . ?
O5 O4' 1.31(7) . ?
O6 N9 1.31(3) . ?
O6 O6' 1.53(3) . ?
O6 O4' 1.19(7) . ?
O1' O3' 1.19(5) . ?
N9 O4' 0.93(3) . ?
N9 O6' 1.14(2) . ?
N9 O5' 1.31(3) . ?
O4' O5' 1.88(3) . ?
